data_8100603
loop_
_publ_author_name
'Zheng, Yue-Qing'
'Liu, Wen-Han'
'Lin, Jian-Li'

_publ_section_title
;
Crystal structure of dihydrogenpimelato(1,10-phenanthroline-N,N')zinc
(II), Zn(C~12~H~8~N~2~)~2~[OOC(CH~2~)~5~COOH]~2~
;
_journal_issue 2
_journal_name_full 'Zeitschrift f\"ur Kristallographie - New Crystal Structures'
_journal_page_first 199
_journal_page_last 200
_journal_volume 217
_journal_year 2002
_chemical_formula_structural 'Zn(C12 H8 N2)2(OOC(CH2)5 COOH)2'
_chemical_formula_sum 'C26 H30 N2 O8 Zn'
_chemical_formula_weight 563.89
_space_group_IT_number 15
_symmetry_cell_setting monoclinic
_symmetry_space_group_name_Hall '-C 2yc'
_symmetry_space_group_name_H-M 'C 1 2/c 1'
_cell_angle_alpha 90.00
_cell_angle_beta 100.840(10)
_cell_angle_gamma 90.00
_cell_formula_units_Z 4
_cell_length_a 13.533(2)
_cell_length_b 9.854(2)
_cell_length_c 19.461(3)
_cell_measurement_temperature 293(2)
_cell_volume 2548.9(8)
_diffrn_ambient_temperature 293(2)
_exptl_crystal_density_diffrn 1.469
_cod_original_sg_symbol_H-M 'C 2/c'
_cod_database_code 8100603

loop_
_symmetry_equiv_pos_as_xyz
'x, y, z'
'-x, y, -z+1/2'
'x+1/2, y+1/2, z'
'-x+1/2, y+1/2, -z+1/2'
'-x, -y, -z'
'x, -y, z-1/2'
'-x+1/2, -y+1/2, -z'
'x+1/2, -y+1/2, z-1/2'

loop_
_atom_site_label
_atom_site_type_symbol
_atom_site_fract_x
_atom_site_fract_y
_atom_site_fract_z
_atom_site_U_iso_or_equiv
_atom_site_adp_type
_atom_site_occupancy
_atom_site_calc_flag
_atom_site_refinement_flags
_atom_site_disorder_assembly
_atom_site_disorder_group
Zn Zn 0.5000 0.86813(5) 0.7500 0.0374(2) Uani 1 d S . .
N N 0.58409(19) 1.0288(3) 0.72250(13) 0.0373(6) Uani 1 d . . .
C1 C 0.6671(3) 1.0256(4) 0.69500(18) 0.0499(9) Uani 1 d . . .
H1 H 0.6935 0.9421 0.6853 0.074(6) Uiso 1 calc R . .
C2 C 0.7154(3) 1.1443(5) 0.6805(2) 0.0664(12) Uani 1 d . . .
H2 H 0.7734 1.1396 0.6614 0.074(6) Uiso 1 calc R . .
C3 C 0.6777(3) 1.2659(5) 0.6942(2) 0.0654(12) Uani 1 d . . .
H3 H 0.7105 1.3450 0.6851 0.074(6) Uiso 1 calc R . .
C4 C 0.5895(3) 1.2744(4) 0.72221(19) 0.0520(10) Uani 1 d . . .
C5 C 0.5431(3) 1.3974(4) 0.7377(2) 0.0748(15) Uani 1 d . . .
H5 H 0.5732 1.4797 0.7305 0.074(6) Uiso 1 calc R . .
C6 C 0.5458(2) 1.1513(3) 0.73596(15) 0.0378(7) Uani 1 d . . .
O1 O 0.42675(17) 0.7811(2) 0.66438(12) 0.0486(6) Uani 1 d . . .
O2 O 0.58171(19) 0.7112(3) 0.67267(13) 0.0529(6) Uani 1 d . . .
C7 C 0.4925(3) 0.7110(3) 0.64156(17) 0.0410(8) Uani 1 d . . .
C8 C 0.4578(3) 0.6267(4) 0.57692(17) 0.0506(9) Uani 1 d . . .
H8A H 0.4107 0.5585 0.5868 0.058(3) Uiso 1 calc R . .
H8B H 0.5152 0.5800 0.5647 0.058(3) Uiso 1 calc R . .
C9 C 0.4078(3) 0.7120(4) 0.51545(19) 0.0569(10) Uani 1 d . . .
H9A H 0.3508 0.7589 0.5282 0.058(3) Uiso 1 calc R . .
H9B H 0.3823 0.6524 0.4765 0.058(3) Uiso 1 calc R . .
C10 C 0.4772(3) 0.8162(4) 0.49174(18) 0.0515(9) Uani 1 d . . .
H10A H 0.5078 0.8700 0.5319 0.058(3) Uiso 1 calc R . .
H10B H 0.4371 0.8769 0.4584 0.058(3) Uiso 1 calc R . .
C11 C 0.5601(3) 0.7560(4) 0.45826(18) 0.0492(9) Uani 1 d . . .
H11A H 0.5297 0.7033 0.4176 0.058(3) Uiso 1 calc R . .
H11B H 0.6000 0.6945 0.4913 0.058(3) Uiso 1 calc R . .
C12 C 0.6293(3) 0.8622(4) 0.43584(17) 0.0493(9) Uani 1 d . . .
H12A H 0.5892 0.9250 0.4037 0.058(3) Uiso 1 calc R . .
H12B H 0.6611 0.9134 0.4766 0.058(3) Uiso 1 calc R . .
C13 C 0.7093(3) 0.8022(4) 0.40127(18) 0.0481(9) Uani 1 d . . .
O3 O 0.7663(2) 0.8942(3) 0.37831(15) 0.0645(8) Uani 1 d . . .
O4 O 0.7225(2) 0.6815(3) 0.39552(15) 0.0711(8) Uani 1 d . . .
H H 0.813(3) 0.861(5) 0.360(2) 0.090(16) Uiso 1 d . . .

loop_
_atom_site_aniso_label
_atom_site_aniso_U_11
_atom_site_aniso_U_22
_atom_site_aniso_U_33
_atom_site_aniso_U_23
_atom_site_aniso_U_13
_atom_site_aniso_U_12
Zn 0.0411(3) 0.0282(3) 0.0464(3) 0.000 0.0167(2) 0.000
N 0.0367(15) 0.0362(15) 0.0409(15) 0.0014(13) 0.0125(13) -0.0066(13)
C1 0.043(2) 0.056(2) 0.053(2) 0.0040(19) 0.0148(18) -0.0125(19)
C2 0.051(2) 0.087(3) 0.065(3) 0.009(3) 0.020(2) -0.023(3)
C3 0.073(3) 0.067(3) 0.052(2) 0.016(2) 0.000(2) -0.038(3)
C4 0.063(2) 0.038(2) 0.048(2) 0.0069(17) -0.0055(19) -0.0185(19)
C5 0.106(4) 0.033(2) 0.071(3) 0.008(2) -0.020(3) -0.017(2)
C6 0.0426(18) 0.0333(18) 0.0349(17) -0.0008(15) 0.0003(14) -0.0042(15)
O1 0.0435(14) 0.0526(15) 0.0551(15) -0.0154(12) 0.0235(12) -0.0082(12)
O2 0.0486(16) 0.0501(15) 0.0634(16) 0.0008(13) 0.0190(13) 0.0009(13)
C7 0.047(2) 0.0320(18) 0.050(2) 0.0020(16) 0.0253(18) -0.0063(16)
C8 0.057(2) 0.0432(19) 0.059(2) -0.013(2) 0.0289(18) -0.0152(19)
C9 0.047(2) 0.071(3) 0.056(2) -0.018(2) 0.0162(18) -0.004(2)
C10 0.054(2) 0.055(2) 0.046(2) -0.0046(17) 0.0108(18) 0.0071(19)
C11 0.055(2) 0.050(2) 0.045(2) -0.0053(17) 0.0151(18) 0.0044(18)
C12 0.053(2) 0.051(2) 0.0459(19) -0.0003(19) 0.0160(17) 0.005(2)
C13 0.053(2) 0.050(2) 0.042(2) 0.0006(18) 0.0113(17) 0.002(2)
O3 0.0628(17) 0.0537(18) 0.086(2) 0.0087(15) 0.0377(16) 0.0081(15)
O4 0.082(2) 0.0509(17) 0.092(2) -0.0061(15) 0.0458(17) 0.0024(15)

loop_
_geom_bond_atom_site_label_1
_geom_bond_atom_site_label_2
_geom_bond_distance
_geom_bond_site_symmetry_2
_geom_bond_publ_flag
Zn O1 1.968(2) . ?
Zn O1 1.968(2) 2_656 ?
Zn N 2.078(2) . ?
Zn N 2.078(2) 2_656 ?
N C1 1.332(4) . ?
N C6 1.359(4) . ?
C1 C2 1.395(5) . ?
C1 H1 0.9300 . ?
C2 C3 1.349(6) . ?
C2 H2 0.9300 . ?
C3 C4 1.405(6) . ?
C3 H3 0.9300 . ?
C4 C6 1.397(5) . ?
C4 C5 1.423(5) . ?
C5 C5 1.341(9) 2_656 ?
C5 H5 0.9300 . ?
C6 C6 1.446(6) 2_656 ?
O1 C7 1.270(4) . ?
O2 C7 1.245(4) . ?
C7 C8 1.507(5) . ?
C8 C9 1.514(5) . ?
C8 H8A 0.9700 . ?
C8 H8B 0.9700 . ?
C9 C10 1.520(5) . ?
C9 H9A 0.9700 . ?
C9 H9B 0.9700 . ?
C10 C11 1.521(5) . ?
C10 H10A 0.9700 . ?
C10 H10B 0.9700 . ?
C11 C12 1.522(5) . ?
C11 H11A 0.9700 . ?
C11 H11B 0.9700 . ?
C12 C13 1.500(5) . ?
C12 H12A 0.9700 . ?
C12 H12B 0.9700 . ?
C13 O4 1.211(4) . ?
C13 O3 1.322(4) . ?
O3 H 0.84(4) . ?
